data_2100556
loop_
_publ_author_name
'C. D. Antoniadis'
'A. J. Blake'
'S. K. Hadjikakou'
'N. Hadjiliadis'
'P. Hubberstey'
'M. Schr\"oder'
'C. Wilson'

_publ_section_title
;
 Structural characterization of selenium and selenium-diiodine
 analogues of the antithyroid drug 6-<i>n</i>-propyl-2-thiouracil and
 its alkyl derivatives
;
_journal_coeditor_code SO5003
_journal_date_accepted 2006-03-29
_journal_date_recd_electronic 2006-03-08
_journal_issue 4
_journal_name_full 'Acta Crystallographica Section B'
_journal_page_first 580
_journal_page_last 591
_journal_paper_category FA
_journal_paper_doi 10.1107/S0108768106011426
_journal_volume 62
_journal_year 2006
_chemical_formula_moiety 'C8 H12 Cl2 N2 O Se'
_chemical_formula_sum 'C8 H12 Cl2 N2 O Se'
_chemical_formula_weight 302.06
_chemical_name_systematic
;
 ?
;
_space_group_IT_number 2
_symmetry_cell_setting triclinic
_symmetry_space_group_name_Hall '-P 1'
_symmetry_space_group_name_H-M 'P -1'
_atom_sites_solution_hydrogens geom
_atom_sites_solution_primary direct
_atom_sites_solution_secondary difmap
_audit_creation_method 'enCIFer editing of SHELXL97 CIF output'
_cell_angle_alpha 90.450(5)
_cell_angle_beta 105.350(4)
_cell_angle_gamma 92.945(5)
_cell_formula_units_Z 4
_cell_length_a 8.841(3)
_cell_length_b 11.259(3)
_cell_length_c 12.424(4)
_cell_measurement_reflns_used 2249
_cell_measurement_temperature 150(2)
_cell_measurement_theta_max 24.55
_cell_measurement_theta_min 2.4
_cell_volume 1190.7(6)
_computing_cell_refinement 'Bruker SAINT version 6.36a (Bruker, 2000)'
_computing_data_collection 'Bruker SMART version 5.625 (Bruker, 2001)'
_computing_data_reduction 'Bruker SAINT; Bruker SHELXTL (Bruker, 2001)'
_computing_molecular_graphics 'PLATON (Spek, 2003)'
_computing_publication_material 'enCIFer (Allen et al., 2004); PLATON'
_computing_structure_refinement 'SHELXL97 (Sheldrick, 1997)'
_computing_structure_solution 'SHELXS97 (Sheldrick, 1990)'
_diffrn_ambient_temperature 150(2)
_diffrn_measured_fraction_theta_full 0.971
_diffrn_measured_fraction_theta_max 0.971
_diffrn_measurement_device_type 'Bruker SMART APEX CCD area detector'
_diffrn_measurement_method omega
_diffrn_radiation_monochromator graphite
_diffrn_radiation_source 'sealed tube'
_diffrn_radiation_type MoK\a
_diffrn_radiation_wavelength 0.71073
_diffrn_reflns_av_R_equivalents 0.050
_diffrn_reflns_av_sigmaI/netI 0.113
_diffrn_reflns_limit_h_max 11
_diffrn_reflns_limit_h_min -11
_diffrn_reflns_limit_k_max 14
_diffrn_reflns_limit_k_min -14
_diffrn_reflns_limit_l_max 16
_diffrn_reflns_limit_l_min -16
_diffrn_reflns_number 10743
_diffrn_reflns_theta_full 27.50
_diffrn_reflns_theta_max 27.50
_diffrn_reflns_theta_min 2.39
_diffrn_standards_decay_% 0
_diffrn_standards_number 0
_exptl_absorpt_coefficient_mu 3.573
_exptl_absorpt_correction_T_max 1.000
_exptl_absorpt_correction_T_min 0.684
_exptl_absorpt_correction_type multi-scan
_exptl_absorpt_process_details '(TWINABS version 1.02; Bruker, 2001)'
_exptl_crystal_colour colourless
_exptl_crystal_density_diffrn 1.685
_exptl_crystal_density_method 'not measured'
_exptl_crystal_description plate
_exptl_crystal_F_000 600
_exptl_crystal_size_max 0.36
_exptl_crystal_size_mid 0.22
_exptl_crystal_size_min 0.02
_refine_diff_density_max 0.87
_refine_diff_density_min -0.51
_refine_ls_extinction_method none
_refine_ls_goodness_of_fit_ref 0.97
_refine_ls_hydrogen_treatment constr
_refine_ls_matrix_type full
_refine_ls_number_parameters 254
_refine_ls_number_reflns 6193
_refine_ls_number_restraints 0
_refine_ls_restrained_S_all 0.97
_refine_ls_R_factor_all 0.0797
_refine_ls_R_factor_gt 0.0523
_refine_ls_shift/su_max 0.001
_refine_ls_shift/su_mean 0.000
_refine_ls_structure_factor_coef Fsqd
_refine_ls_weighting_details 'calc w=1/[\s^2^(Fo^2^)+(0.0305P)^2^] where P=(Fo^2^+2Fc^2^)/3'
_refine_ls_weighting_scheme calc
_refine_ls_wR_factor_gt 0.0929
_refine_ls_wR_factor_ref 0.0985
_reflns_number_gt 4391
_reflns_number_total 6193
_reflns_threshold_expression >2sigma(I)
_cod_data_source_file so5003.cif
_cod_data_source_block 4.CH2Cl2
_cod_depositor_comments
;
The following automatic conversions were performed:
'_symmetry_cell_setting' value 'Triclinic' changed to 'triclinic'
according to '/home/saulius/struct/CIF-dictionaries/cif_core.dic'
dictionary named 'cif_core.dic' version 2.4.1 from 2010-06-29.

Automatic conversion script
Id: cif_fix_enum 1527 2010-12-29 10:47:43Z saulius 

The following automatic conversions were performed:

'_symmetry_cell_setting' value 'Triclinic' changed to 'triclinic'
according to /home/saulius/struct/CIF-dictionaries/cif_core.dic
dictionary named 'cif_core.dic' version 2.4.1 from 2010-06-29.

Automatic conversion script
Id: cif_fix_values 1715 2011-07-08 13:25:40Z adriana 
;
_cod_database_code 2100556

loop_
_symmetry_equiv_pos_as_xyz
'x, y, z'
'-x, -y, -z'

loop_
_atom_site_type_symbol
_atom_site_label
_atom_site_fract_x
_atom_site_fract_y
_atom_site_fract_z
_atom_site_U_iso_or_equiv
_atom_site_adp_type
_atom_site_calc_flag
_atom_site_refinement_flags
_atom_site_occupancy
N N1 0.9470(5) 0.4519(4) 0.1485(4) 0.0199(11) Uani d . 1
H H1 0.9432 0.3739 0.1409 0.024 Uiso calc R 1
C C2 0.8502(6) 0.5128(5) 0.0686(5) 0.0193(13) Uani d . 1
Se Se2 0.70612(7) 0.44056(5) -0.05032(5) 0.02365(16) Uani d . 1
N N3 0.8650(5) 0.6324(4) 0.0822(4) 0.0211(11) Uani d . 1
H H3 0.8029 0.6740 0.0308 0.025 Uiso calc R 1
C C4 0.9684(6) 0.6954(5) 0.1692(5) 0.0209(13) Uani d . 1
O O4 0.9745(4) 0.8050(3) 0.1704(3) 0.0289(10) Uani d . 1
C C5 1.0622(6) 0.6232(5) 0.2538(4) 0.0186(13) Uani d . 1
H H5 1.1316 0.6601 0.3185 0.022 Uiso calc R 1
C C6 1.0522(6) 0.5038(5) 0.2419(4) 0.0175(13) Uani d . 1
C C7 1.1449(6) 0.4176(5) 0.3218(4) 0.0187(13) Uani d . 1
H H7 1.1803 0.3554 0.2776 0.022 Uiso calc R 1
C C8 1.2905(6) 0.4788(5) 0.4025(5) 0.0309(15) Uani d . 1
H H8A 1.3569 0.5178 0.3598 0.046 Uiso calc R 1
H H8B 1.3500 0.4194 0.4509 0.046 Uiso calc R 1
H H8C 1.2577 0.5384 0.4484 0.046 Uiso calc R 1
C C9 1.0398(7) 0.3559(5) 0.3887(5) 0.0315(16) Uani d . 1
H H9A 0.9469 0.3170 0.3369 0.047 Uiso calc R 1
H H9B 1.0068 0.4154 0.4346 0.047 Uiso calc R 1
H H9C 1.0990 0.2964 0.4370 0.047 Uiso calc R 1
N N11 0.6861(5) 1.1339(4) -0.0501(4) 0.0180(11) Uani d . 1
H H11 0.6930 1.2121 -0.0462 0.022 Uiso calc R 1
C C12 0.7948(6) 1.0748(5) 0.0249(4) 0.0208(13) Uani d . 1
Se Se12 0.95588(7) 1.14876(5) 0.13130(5) 0.02879(18) Uani d . 1
N N13 0.7749(5) 0.9551(4) 0.0180(3) 0.0216(11) Uani d . 1
H H13 0.8434 0.9145 0.0660 0.026 Uiso calc R 1
C C14 0.6542(6) 0.8899(5) -0.0593(5) 0.0238(14) Uani d . 1
O O14 0.6489(4) 0.7804(3) -0.0561(3) 0.0331(11) Uani d . 1
C C15 0.5490(6) 0.9598(5) -0.1357(5) 0.0241(14) Uani d . 1
H H15 0.4645 0.9217 -0.1908 0.029 Uiso calc R 1
C C16 0.5666(6) 1.0800(5) -0.1315(4) 0.0159(12) Uani d . 1
C C17 0.4665(6) 1.1617(5) -0.2126(4) 0.0187(13) Uani d . 1
H H17 0.4393 1.2285 -0.1688 0.022 Uiso calc R 1
C C18 0.3155(6) 1.1015(5) -0.2820(5) 0.0312(15) Uani d . 1
H H18A 0.2548 1.0683 -0.2327 0.047 Uiso calc R 1
H H18B 0.3395 1.0375 -0.3277 0.047 Uiso calc R 1
H H18C 0.2541 1.1598 -0.3308 0.047 Uiso calc R 1
C C19 0.5621(7) 1.2137(5) -0.2871(5) 0.0302(15) Uani d . 1
H H19A 0.6598 1.2525 -0.2410 0.045 Uiso calc R 1
H H19B 0.5014 1.2723 -0.3359 0.045 Uiso calc R 1
H H19C 0.5869 1.1500 -0.3328 0.045 Uiso calc R 1
C C20 0.4146(7) 0.6182(5) -0.2314(5) 0.0339(16) Uani d . 1
H H20A 0.3578 0.6505 -0.1798 0.041 Uiso calc R 1
H H20B 0.5261 0.6128 -0.1895 0.041 Uiso calc R 1
Cl Cl1 0.33267(17) 0.47388(12) -0.27928(13) 0.0310(4) Uani d . 1
Cl Cl2 0.40267(19) 0.71468(13) -0.34259(14) 0.0392(4) Uani d . 1
C C21 0.1276(6) -0.0082(5) 0.3734(5) 0.0302(15) Uani d . 1
H H21A 0.1037 -0.0451 0.2977 0.036 Uiso calc R 1
H H21B 0.0372 0.0382 0.3776 0.036 Uiso calc R 1
Cl Cl3 0.29574(19) 0.08815(14) 0.39413(15) 0.0431(5) Uani d . 1
Cl Cl4 0.1519(2) -0.12112(13) 0.47302(13) 0.0420(4) Uani d . 1

loop_
_atom_site_aniso_label
_atom_site_aniso_U_11
_atom_site_aniso_U_22
_atom_site_aniso_U_33
_atom_site_aniso_U_12
_atom_site_aniso_U_13
_atom_site_aniso_U_23
N1 0.024(3) 0.005(2) 0.027(3) -0.0004(19) 0.001(2) -0.003(2)
C2 0.019(3) 0.017(3) 0.019(3) -0.001(2) 0.001(3) 0.002(2)
Se2 0.0299(4) 0.0141(3) 0.0214(3) -0.0004(3) -0.0027(3) -0.0021(3)
N3 0.022(3) 0.012(2) 0.024(3) 0.003(2) -0.005(2) 0.004(2)
C4 0.026(3) 0.018(3) 0.018(3) 0.001(3) 0.004(3) -0.004(3)
O4 0.040(3) 0.010(2) 0.027(2) 0.0014(18) -0.007(2) -0.0035(18)
C5 0.018(3) 0.022(3) 0.012(3) 0.000(2) -0.002(2) -0.003(2)
C6 0.016(3) 0.022(3) 0.017(3) 0.001(2) 0.008(3) -0.004(2)
C7 0.016(3) 0.019(3) 0.021(3) 0.003(2) 0.005(3) 0.003(2)
C8 0.029(4) 0.028(4) 0.033(4) 0.006(3) 0.001(3) 0.005(3)
C9 0.045(4) 0.016(3) 0.031(4) 0.004(3) 0.005(3) 0.009(3)
N11 0.024(3) 0.006(2) 0.021(3) -0.0002(19) 0.001(2) -0.001(2)
C12 0.028(3) 0.015(3) 0.020(3) 0.001(2) 0.008(3) -0.002(2)
Se12 0.0347(4) 0.0138(3) 0.0279(4) -0.0002(3) -0.0089(3) -0.0023(3)
N13 0.026(3) 0.014(3) 0.017(3) 0.003(2) -0.007(2) -0.002(2)
C14 0.021(3) 0.024(3) 0.025(4) 0.003(3) 0.004(3) -0.003(3)
O14 0.035(3) 0.013(2) 0.041(3) -0.0010(18) -0.008(2) 0.001(2)
C15 0.024(3) 0.022(3) 0.023(3) -0.003(3) 0.002(3) -0.001(3)
C16 0.011(3) 0.022(3) 0.016(3) 0.002(2) 0.007(2) 0.001(3)
C17 0.023(3) 0.018(3) 0.014(3) 0.003(2) 0.004(3) -0.001(2)
C18 0.032(4) 0.032(4) 0.026(4) 0.004(3) -0.001(3) 0.005(3)
C19 0.043(4) 0.021(3) 0.023(4) 0.002(3) 0.003(3) 0.004(3)
C20 0.043(4) 0.018(3) 0.035(4) -0.002(3) 0.002(3) 0.005(3)
Cl1 0.0353(9) 0.0190(8) 0.0384(10) -0.0031(6) 0.0103(8) -0.0032(7)
Cl2 0.0533(11) 0.0247(9) 0.0368(10) -0.0058(7) 0.0085(8) 0.0053(7)
C21 0.037(4) 0.023(3) 0.024(4) -0.008(3) -0.001(3) 0.005(3)
Cl3 0.0420(10) 0.0348(10) 0.0516(12) -0.0095(8) 0.0132(9) -0.0035(8)
Cl4 0.0661(12) 0.0278(9) 0.0300(10) 0.0019(8) 0.0089(9) 0.0053(7)

loop_
_atom_type_symbol
_atom_type_description
_atom_type_scat_dispersion_real
_atom_type_scat_dispersion_imag
_atom_type_scat_source
C C 0.0033 0.0016 'International Tables Vol C Tables 4.2.6.8 and 6.1.1.4'
H H 0.0000 0.0000 'International Tables Vol C Tables 4.2.6.8 and 6.1.1.4'
N N 0.0061 0.0033 'International Tables Vol C Tables 4.2.6.8 and 6.1.1.4'
Se Se -0.0929 2.2259 'International Tables Vol C Tables 4.2.6.8 and 6.1.1.4'
I I -0.4742 1.8119 'International Tables Vol C Tables 4.2.6.8 and 6.1.1.4'
O O 0.0106 0.0060 'International Tables Vol C Tables 4.2.6.8 and 6.1.1.4'
Cl Cl 0.1484 0.1585 'International Tables Vol C Tables 4.2.6.8 and 6.1.1.4'

loop_
_geom_angle_atom_site_label_1
_geom_angle_atom_site_label_2
_geom_angle_atom_site_label_3
_geom_angle
C2 N1 C6 124.3(4)
C2 N1 H1 117.8
C6 N1 H1 117.8
N1 C2 N3 115.4(5)
N1 C2 Se2 123.0(4)
N3 C2 Se2 121.6(4)
C2 N3 C4 126.1(5)
C2 N3 H3 116.9
C4 N3 H3 116.9
O4 C4 N3 120.0(5)
O4 C4 C5 125.1(5)
N3 C4 C5 114.8(5)
C6 C5 C4 120.5(5)
C6 C5 H5 119.7
C4 C5 H5 119.7
C5 C6 N1 118.7(5)
C5 C6 C7 126.3(5)
N1 C6 C7 114.9(4)
C6 C7 C8 112.0(4)
C6 C7 C9 110.0(4)
C8 C7 C9 109.7(5)
C6 C7 H7 108.4
C8 C7 H7 108.4
C9 C7 H7 108.4
C7 C8 H8A 109.5
C7 C8 H8B 109.5
H8A C8 H8B 109.5
C7 C8 H8C 109.5
H8A C8 H8C 109.5
H8B C8 H8C 109.5
C7 C9 H9A 109.5
C7 C9 H9B 109.5
H9A C9 H9B 109.5
C7 C9 H9C 109.5
H9A C9 H9C 109.5
H9B C9 H9C 109.5
C12 N11 C16 124.4(4)
C12 N11 H11 117.8
C16 N11 H11 117.8
N13 C12 N11 115.3(5)
N13 C12 Se12 121.1(4)
N11 C12 Se12 123.6(4)
C12 N13 C14 125.6(5)
C12 N13 H13 117.2
C14 N13 H13 117.2
O14 C14 N13 119.0(5)
O14 C14 C15 126.3(5)
N13 C14 C15 114.7(5)
C16 C15 C14 121.2(5)
C16 C15 H15 119.4
C14 C15 H15 119.4
C15 C16 N11 118.8(5)
C15 C16 C17 125.1(5)
N11 C16 C17 116.0(4)
C16 C17 C18 113.4(4)
C16 C17 C19 108.7(4)
C18 C17 C19 110.3(5)
C16 C17 H17 108.1
C18 C17 H17 108.1
C19 C17 H17 108.1
C17 C18 H18A 109.5
C17 C18 H18B 109.5
H18A C18 H18B 109.5
C17 C18 H18C 109.5
H18A C18 H18C 109.5
H18B C18 H18C 109.5
C17 C19 H19A 109.5
C17 C19 H19B 109.5
H19A C19 H19B 109.5
C17 C19 H19C 109.5
H19A C19 H19C 109.5
H19B C19 H19C 109.5
Cl2 C20 Cl1 111.3(3)
Cl2 C20 H20A 109.4
Cl1 C20 H20A 109.4
Cl2 C20 H20B 109.4
Cl1 C20 H20B 109.4
H20A C20 H20B 108.0
Cl3 C21 Cl4 112.1(3)
Cl3 C21 H21A 109.2
Cl4 C21 H21A 109.2
Cl3 C21 H21B 109.2
Cl4 C21 H21B 109.2
H21A C21 H21B 107.9

loop_
_geom_bond_atom_site_label_1
_geom_bond_atom_site_label_2
_geom_bond_distance
N1 C2 1.346(6)
N1 C6 1.383(6)
N1 H1 0.8800
C2 N3 1.351(6)
C2 Se2 1.829(5)
N3 C4 1.381(6)
N3 H3 0.8800
C4 O4 1.232(6)
C4 C5 1.440(7)
C5 C6 1.348(7)
C5 H5 0.9500
C6 C7 1.505(7)
C7 C8 1.534(7)
C7 C9 1.545(7)
C7 H7 1.0000
C8 H8A 0.9800
C8 H8B 0.9800
C8 H8C 0.9800
C9 H9A 0.9800
C9 H9B 0.9800
C9 H9C 0.9800
N11 C12 1.355(6)
N11 C16 1.366(6)
N11 H11 0.8800
C12 N13 1.350(6)
C12 Se12 1.825(5)
N13 C14 1.402(6)
N13 H13 0.8800
C14 O14 1.233(6)
C14 C15 1.416(7)
C15 C16 1.354(7)
C15 H15 0.9500
C16 C17 1.506(7)
C17 C18 1.508(7)
C17 C19 1.512(7)
C17 H17 1.0000
C18 H18A 0.9800
C18 H18B 0.9800
C18 H18C 0.9800
C19 H19A 0.9800
C19 H19B 0.9800
C19 H19C 0.9800
C20 Cl2 1.749(6)
C20 Cl1 1.776(5)
C20 H20A 0.9900
C20 H20B 0.9900
C21 Cl3 1.755(5)
C21 Cl4 1.763(5)
C21 H21A 0.9900
C21 H21B 0.9900

loop_
_cod_related_entry_id
_cod_related_entry_database
_cod_related_entry_code
1 ChemSpider 30654453
